data_4103861
loop_
_publ_author_name
'Steven P. Reade'
'Mary F. Mahon'
'Michael K. Whittlesey'

_publ_section_title
;
 Catalytic Hydrodefluorination of Aromatic Fluorocarbons by Ruthenium
 N-Heterocyclic Carbene Complexes
;
_journal_name_full 'Journal of the American Chemical Society'
_journal_page_first 1847
_journal_page_last 1861
_journal_paper_doi 10.1021/ja806545e
_journal_volume 131
_journal_year 2009
_chemical_formula_sum 'C58 H58 N2 O P2 Ru'
_chemical_formula_weight 962.07
_chemical_name_systematic
;
 ?
;
_space_group_IT_number 2
_symmetry_cell_setting triclinic
_symmetry_space_group_name_Hall '-P 1'
_symmetry_space_group_name_H-M 'P -1'
_atom_sites_solution_hydrogens geom
_atom_sites_solution_primary direct
_atom_sites_solution_secondary difmap
_audit_creation_method SHELXL-97
_cell_angle_alpha 96.212(1)
_cell_angle_beta 96.477(1)
_cell_angle_gamma 118.000(2)
_cell_formula_units_Z 2
_cell_length_a 11.3050(2)
_cell_length_b 11.8970(3)
_cell_length_c 20.7740(6)
_cell_measurement_reflns_used 71157
_cell_measurement_temperature 150(2)
_cell_measurement_theta_max 27.485
_cell_measurement_theta_min 2.910
_cell_volume 2409.50(11)
_computing_cell_refinement 'HKL Scalepack (Otwinowski & Minor 1997)'
_computing_data_reduction 'Denzo & Scalepack (Otwinowski & Minor, 1997)'
_computing_molecular_graphics 'ORTEX (P.McArdle, 1995)'
_computing_publication_material 'SHELXL-97/2 (Sheldrick,1997)'
_computing_structure_refinement 'SHELXL-97 (Sheldrick, 1997)'
_computing_structure_solution 'SHELXS-97 (Sheldrick, 1990)'
_diffrn_ambient_temperature 150(2)
_diffrn_measured_fraction_theta_full 0.961
_diffrn_measured_fraction_theta_max 0.961
_diffrn_measurement_device_type KappaCCD
_diffrn_measurement_method KappaCCD
_diffrn_radiation_monochromator graphite
_diffrn_radiation_source 'fine-focus sealed tube'
_diffrn_radiation_type MoK\a
_diffrn_radiation_wavelength 0.71073
_diffrn_reflns_av_R_equivalents 0.0441
_diffrn_reflns_av_sigmaI/netI 0.0631
_diffrn_reflns_limit_h_max 14
_diffrn_reflns_limit_h_min -14
_diffrn_reflns_limit_k_max 15
_diffrn_reflns_limit_k_min -15
_diffrn_reflns_limit_l_max 26
_diffrn_reflns_limit_l_min -25
_diffrn_reflns_number 24476
_diffrn_reflns_theta_full 27.45
_diffrn_reflns_theta_max 27.45
_diffrn_reflns_theta_min 3.62
_exptl_absorpt_coefficient_mu 0.435
_exptl_absorpt_correction_T_max 0.96
_exptl_absorpt_correction_T_min 0.92
_exptl_absorpt_correction_type multi-scan
_exptl_absorpt_process_details
;
 ?
;
_exptl_crystal_colour Pale-yellow
_exptl_crystal_density_diffrn 1.326
_exptl_crystal_density_method 'not measured'
_exptl_crystal_description Block
_exptl_crystal_F_000 1004
_exptl_crystal_size_max 0.25
_exptl_crystal_size_mid 0.13
_exptl_crystal_size_min 0.10
_refine_diff_density_max 0.961
_refine_diff_density_min -0.845
_refine_diff_density_rms 0.085
_refine_ls_extinction_coef 0.0040(5)
_refine_ls_extinction_expression Fc^*^=kFc[1+0.001xFc^2^\l^3^/sin(2\q)]^-1/4^
_refine_ls_extinction_method SHELXL
_refine_ls_goodness_of_fit_ref 1.146
_refine_ls_hydrogen_treatment mixed
_refine_ls_matrix_type full
_refine_ls_number_parameters 601
_refine_ls_number_reflns 10596
_refine_ls_number_restraints 2
_refine_ls_restrained_S_all 1.146
_refine_ls_R_factor_all 0.0670
_refine_ls_R_factor_gt 0.0504
_refine_ls_shift/su_max 0.000
_refine_ls_shift/su_mean 0.000
_refine_ls_structure_factor_coef Fsqd
_refine_ls_weighting_details 'calc w=1/[\s^2^(Fo^2^)+(0.0000P)^2^+5.2673P] where P=(Fo^2^+2Fc^2^)/3'
_refine_ls_weighting_scheme calc
_refine_ls_wR_factor_gt 0.1100
_refine_ls_wR_factor_ref 0.1168
_reflns_number_gt 8742
_reflns_number_total 10596
_reflns_threshold_expression >2sigma(I)
_cod_data_source_file ja806545e_si_002_3.cif
_cod_data_source_block cpd13_k07mkw15
_cod_depositor_comments
;
The following automatic conversions were performed:

'_exptl_absorpt_correction_type' value 'Multi-Scan' changed to
'multi-scan' according to the built-in table from CIF Core dictionary
named 'cif_core.dic' version 2.4.1 from 2010-06-29.

Automatic conversion script
Id: cif_fix_values 1715 2011-07-08 13:25:40Z adriana 
;
_cod_original_cell_volume 2409.50(10)
_cod_database_code 4103861

loop_
_symmetry_equiv_pos_as_xyz
'x, y, z'
'-x, -y, -z'

loop_
_atom_site_label
_atom_site_type_symbol
_atom_site_fract_x
_atom_site_fract_y
_atom_site_fract_z
_atom_site_U_iso_or_equiv
_atom_site_adp_type
_atom_site_occupancy
_atom_site_symmetry_multiplicity
_atom_site_calc_flag
_atom_site_refinement_flags
_atom_site_disorder_assembly
_atom_site_disorder_group
Ru1 Ru 0.10729(3) 0.26059(3) 0.218877(14) 0.01837(9) Uani 1 1 d D . .
P1 P 0.05180(8) 0.05248(8) 0.23172(4) 0.01978(18) Uani 1 1 d . . .
P2 P 0.16930(9) 0.36908(8) 0.32946(4) 0.02025(18) Uani 1 1 d . . .
O1 O -0.1925(3) 0.1949(3) 0.19003(14) 0.0340(6) Uani 1 1 d . . .
N1 N 0.3301(3) 0.4766(3) 0.15975(15) 0.0236(6) Uani 1 1 d . . .
N2 N 0.1272(3) 0.4244(3) 0.11045(16) 0.0253(6) Uani 1 1 d . . .
C1 C -0.0776(3) 0.2248(3) 0.19917(18) 0.0230(7) Uani 1 1 d . . .
C2 C 0.1955(3) 0.4042(3) 0.16225(18) 0.0212(7) Uani 1 1 d . A .
C3 C 0.3536(14) 0.5494(15) 0.1063(8) 0.029(3) Uani 0.60 1 d P A 2
H3A H 0.4095 0.5299 0.0783 0.035 Uiso 0.60 1 calc PR A 2
H3B H 0.4013 0.6436 0.1238 0.035 Uiso 0.60 1 calc PR A 2
C4 C 0.2142(11) 0.5064(11) 0.0674(6) 0.026(2) Uani 0.60 1 d P A 2
H4A H 0.1990 0.5808 0.0626 0.031 Uiso 0.60 1 calc PR A 2
H4B H 0.1990 0.4559 0.0233 0.031 Uiso 0.60 1 calc PR A 2
C5 C 0.4486(3) 0.4848(3) 0.19836(18) 0.0230(7) Uani 1 1 d . A .
C6 C 0.4846(3) 0.3879(3) 0.18321(19) 0.0256(7) Uani 1 1 d . . .
C7 C 0.6038(4) 0.4030(4) 0.2186(2) 0.0287(8) Uani 1 1 d . A .
H7 H 0.6273 0.3367 0.2099 0.034 Uiso 1 1 calc R . .
C8 C 0.6912(4) 0.5125(4) 0.2666(2) 0.0319(8) Uani 1 1 d . . .
C9 C 0.6569(4) 0.6090(4) 0.27749(19) 0.0293(8) Uani 1 1 d . A .
H9 H 0.7165 0.6851 0.3090 0.035 Uiso 1 1 calc R . .
C10 C 0.5373(3) 0.5983(3) 0.24363(19) 0.0253(7) Uani 1 1 d . . .
C11 C 0.5110(4) 0.7126(4) 0.2534(2) 0.0345(9) Uani 1 1 d . A .
H11A H 0.5596 0.7738 0.2254 0.052 Uiso 1 1 calc R . .
H11B H 0.5434 0.7559 0.2997 0.052 Uiso 1 1 calc R . .
H11C H 0.4129 0.6817 0.2415 0.052 Uiso 1 1 calc R . .
C12 C 0.3991(4) 0.2721(4) 0.1290(2) 0.0308(8) Uani 1 1 d . A .
H12A H 0.4437 0.2190 0.1245 0.046 Uiso 1 1 calc R . .
H12B H 0.3889 0.3013 0.0875 0.046 Uiso 1 1 calc R . .
H12C H 0.3089 0.2206 0.1399 0.046 Uiso 1 1 calc R . .
C13 C 0.8215(4) 0.5257(5) 0.3043(3) 0.0460(11) Uani 1 1 d . A .
H13A H 0.8973 0.6124 0.3053 0.069 Uiso 1 1 calc R . .
H13B H 0.8409 0.4605 0.2825 0.069 Uiso 1 1 calc R . .
H13C H 0.8104 0.5126 0.3495 0.069 Uiso 1 1 calc R . .
C14 C -0.0161(3) 0.3585(3) 0.08461(18) 0.0239(7) Uani 1 1 d . A .
C15 C -0.0946(4) 0.4162(3) 0.10040(19) 0.0256(7) Uani 1 1 d . . .
C16 C -0.2323(4) 0.3529(4) 0.07182(19) 0.0280(8) Uani 1 1 d . A .
H16 H -0.2868 0.3905 0.0831 0.034 Uiso 1 1 calc R . .
C17 C -0.2925(3) 0.2367(4) 0.0274(2) 0.0275(8) Uani 1 1 d . . .
C18 C -0.2107(4) 0.1839(4) 0.01095(19) 0.0280(8) Uani 1 1 d . A .
H18 H -0.2505 0.1044 -0.0194 0.034 Uiso 1 1 calc R . .
C19 C -0.0716(4) 0.2445(3) 0.03769(19) 0.0254(7) Uani 1 1 d . . .
C20 C 0.0153(4) 0.1909(4) 0.0128(2) 0.0320(8) Uani 1 1 d . A .
H20A H 0.0685 0.2442 -0.0172 0.048 Uiso 1 1 calc R . .
H20B H -0.0433 0.1017 -0.0109 0.048 Uiso 1 1 calc R . .
H20C H 0.0774 0.1921 0.0501 0.048 Uiso 1 1 calc R . .
C21 C -0.0320(4) 0.5467(4) 0.1445(2) 0.0383(9) Uani 1 1 d . A .
H21A H -0.0393 0.6090 0.1194 0.057 Uiso 1 1 calc R . .
H21B H 0.0643 0.5762 0.1614 0.057 Uiso 1 1 calc R . .
H21C H -0.0802 0.5400 0.1815 0.057 Uiso 1 1 calc R . .
C22 C -0.4411(4) 0.1720(4) -0.0038(2) 0.0379(9) Uani 1 1 d . A .
H22A H -0.4959 0.1136 0.0239 0.057 Uiso 1 1 calc R . .
H22B H -0.4555 0.1222 -0.0475 0.057 Uiso 1 1 calc R . .
H22C H -0.4686 0.2380 -0.0082 0.057 Uiso 1 1 calc R . .
C23 C -0.0916(3) -0.0768(3) 0.16941(18) 0.0213(7) Uani 1 1 d . . .
C24 C -0.1416(3) -0.0494(3) 0.11250(19) 0.0242(7) Uani 1 1 d . . .
H24 H -0.1037 0.0381 0.1065 0.029 Uiso 1 1 calc R . .
C25 C -0.2448(3) -0.1455(3) 0.06440(19) 0.0272(8) Uani 1 1 d . . .
H25 H -0.2764 -0.1245 0.0256 0.033 Uiso 1 1 calc R . .
C26 C -0.3019(3) -0.2737(3) 0.07337(19) 0.0269(8) Uani 1 1 d . . .
H26 H -0.3724 -0.3407 0.0404 0.032 Uiso 1 1 calc R . .
C27 C -0.2565(4) -0.3031(3) 0.1299(2) 0.0279(8) Uani 1 1 d . . .
H27 H -0.2970 -0.3905 0.1362 0.033 Uiso 1 1 calc R . .
C28 C -0.1517(3) -0.2062(3) 0.17799(19) 0.0250(7) Uani 1 1 d . . .
H28 H -0.1206 -0.2277 0.2168 0.030 Uiso 1 1 calc R . .
C29 C 0.1920(3) 0.0166(3) 0.22193(18) 0.0223(7) Uani 1 1 d . . .
C30 C 0.1791(4) -0.0815(3) 0.17350(19) 0.0271(8) Uani 1 1 d . . .
H30 H 0.0938 -0.1363 0.1451 0.033 Uiso 1 1 calc R . .
C31 C 0.2906(4) -0.0996(4) 0.1666(2) 0.0336(9) Uani 1 1 d . . .
H31 H 0.2810 -0.1661 0.1332 0.040 Uiso 1 1 calc R . .
C32 C 0.4146(4) -0.0215(4) 0.2079(2) 0.0344(9) Uani 1 1 d . . .
H32 H 0.4902 -0.0343 0.2031 0.041 Uiso 1 1 calc R . .
C33 C 0.4289(4) 0.0756(4) 0.2566(2) 0.0329(9) Uani 1 1 d . . .
H33 H 0.5139 0.1290 0.2856 0.039 Uiso 1 1 calc R . .
C34 C 0.3178(4) 0.0943(3) 0.2628(2) 0.0273(8) Uani 1 1 d . . .
H34 H 0.3285 0.1619 0.2958 0.033 Uiso 1 1 calc R . .
C35 C -0.0007(3) -0.0128(3) 0.30668(18) 0.0228(7) Uani 1 1 d . . .
C36 C 0.0640(4) -0.0649(4) 0.3440(2) 0.0314(8) Uani 1 1 d . . .
H36 H 0.1388 -0.0708 0.3305 0.038 Uiso 1 1 calc R . .
C37 C 0.0203(5) -0.1090(4) 0.4012(2) 0.0386(10) Uani 1 1 d . . .
H37 H 0.0650 -0.1451 0.4263 0.046 Uiso 1 1 calc R . .
C38 C -0.0869(5) -0.1001(4) 0.4211(2) 0.0403(10) Uani 1 1 d . . .
H38 H -0.1160 -0.1291 0.4602 0.048 Uiso 1 1 calc R . .
C39 C -0.1525(5) -0.0492(4) 0.3844(2) 0.0402(10) Uani 1 1 d . . .
H39 H -0.2273 -0.0438 0.3982 0.048 Uiso 1 1 calc R . .
C40 C -0.1101(4) -0.0057(4) 0.3276(2) 0.0313(8) Uani 1 1 d . . .
H40 H -0.1562 0.0293 0.3026 0.038 Uiso 1 1 calc R . .
C41 C 0.2959(3) 0.3409(3) 0.37802(17) 0.0219(7) Uani 1 1 d . . .
C42 C 0.4313(4) 0.4054(4) 0.37012(19) 0.0287(8) Uani 1 1 d . . .
H42 H 0.4591 0.4710 0.3440 0.034 Uiso 1 1 calc R . .
C43 C 0.5261(4) 0.3750(4) 0.4000(2) 0.0332(8) Uani 1 1 d . . .
H43 H 0.6186 0.4212 0.3951 0.040 Uiso 1 1 calc R . .
C44 C 0.4856(4) 0.2769(4) 0.4371(2) 0.0342(9) Uani 1 1 d . . .
H44 H 0.5498 0.2548 0.4570 0.041 Uiso 1 1 calc R . .
C45 C 0.3520(4) 0.2124(4) 0.4447(2) 0.0314(8) Uani 1 1 d . . .
H45 H 0.3241 0.1454 0.4699 0.038 Uiso 1 1 calc R . .
C46 C 0.2575(4) 0.2440(3) 0.41596(19) 0.0261(7) Uani 1 1 d . . .
H46 H 0.1657 0.1993 0.4222 0.031 Uiso 1 1 calc R . .
C47 C 0.0459(3) 0.3390(3) 0.38618(18) 0.0232(7) Uani 1 1 d . . .
C48 C 0.0892(4) 0.3800(4) 0.4541(2) 0.0302(8) Uani 1 1 d . . .
H48 H 0.1839 0.4238 0.4722 0.036 Uiso 1 1 calc R . .
C49 C -0.0042(4) 0.3576(4) 0.4957(2) 0.0339(9) Uani 1 1 d . . .
H49 H 0.0269 0.3852 0.5420 0.041 Uiso 1 1 calc R . .
C50 C -0.1420(4) 0.2956(4) 0.4702(2) 0.0372(9) Uani 1 1 d . . .
H50 H -0.2059 0.2790 0.4988 0.045 Uiso 1 1 calc R . .
C51 C -0.1860(4) 0.2583(4) 0.4035(2) 0.0372(9) Uani 1 1 d . . .
H51 H -0.2807 0.2182 0.3858 0.045 Uiso 1 1 calc R . .
C52 C -0.0935(4) 0.2782(4) 0.3611(2) 0.0297(8) Uani 1 1 d . . .
H52 H -0.1258 0.2501 0.3150 0.036 Uiso 1 1 calc R . .
C53 C 0.2450(4) 0.5465(3) 0.34441(18) 0.0245(7) Uani 1 1 d . . .
C54 C 0.1826(4) 0.5960(3) 0.3031(2) 0.0293(8) Uani 1 1 d . . .
H54 H 0.1101 0.5386 0.2680 0.035 Uiso 1 1 calc R . .
C55 C 0.2241(4) 0.7271(4) 0.3121(2) 0.0330(9) Uani 1 1 d . . .
H55 H 0.1794 0.7587 0.2838 0.040 Uiso 1 1 calc R . .
C56 C 0.3312(4) 0.8123(4) 0.3627(2) 0.0331(9) Uani 1 1 d . . .
H56 H 0.3605 0.9024 0.3688 0.040 Uiso 1 1 calc R . .
C57 C 0.3948(4) 0.7658(3) 0.4042(2) 0.0325(8) Uani 1 1 d . . .
H57 H 0.4680 0.8241 0.4388 0.039 Uiso 1 1 calc R . .
C58 C 0.3522(4) 0.6336(3) 0.39553(19) 0.0296(8) Uani 1 1 d . . .
H58 H 0.3962 0.6024 0.4245 0.035 Uiso 1 1 calc R . .
C3A C 0.359(2) 0.532(2) 0.0965(12) 0.021(5) Uiso 0.40 1 d P A 1
H3A1 H 0.3706 0.4742 0.0626 0.025 Uiso 0.40 1 calc PR A 1
H3A2 H 0.4384 0.6200 0.1047 0.025 Uiso 0.40 1 calc PR A 1
C4A C 0.2154(18) 0.5306(16) 0.0787(8) 0.017(4) Uiso 0.40 1 d P A 1
H4A1 H 0.2221 0.6139 0.0977 0.020 Uiso 0.40 1 calc PR A 1
H4A2 H 0.1827 0.5116 0.0305 0.020 Uiso 0.40 1 calc PR A 1
H1 H 0.115(4) 0.187(4) 0.1516(12) 0.046(13) Uiso 1 1 d D . .
H2 H 0.2582(17) 0.282(4) 0.236(2) 0.031(11) Uiso 1 1 d D . .

loop_
_atom_site_aniso_label
_atom_site_aniso_U_11
_atom_site_aniso_U_22
_atom_site_aniso_U_33
_atom_site_aniso_U_23
_atom_site_aniso_U_13
_atom_site_aniso_U_12
Ru1 0.01813(14) 0.01708(14) 0.02141(15) 0.00623(10) 0.00372(10) 0.00924(10)
P1 0.0209(4) 0.0181(4) 0.0217(4) 0.0062(3) 0.0033(3) 0.0103(3)
P2 0.0220(4) 0.0183(4) 0.0222(5) 0.0064(3) 0.0040(3) 0.0107(3)
O1 0.0250(13) 0.0449(16) 0.0369(16) 0.0151(13) 0.0058(11) 0.0194(12)
N1 0.0179(13) 0.0220(14) 0.0289(17) 0.0117(12) 0.0048(12) 0.0066(12)
N2 0.0215(14) 0.0264(15) 0.0286(17) 0.0138(13) 0.0056(12) 0.0102(12)
C1 0.0249(17) 0.0243(16) 0.0262(19) 0.0102(14) 0.0081(14) 0.0152(15)
C2 0.0217(16) 0.0175(15) 0.0244(18) 0.0043(13) 0.0035(13) 0.0097(13)
C3 0.028(4) 0.034(6) 0.031(7) 0.015(5) 0.014(4) 0.016(4)
C4 0.032(4) 0.021(5) 0.028(5) 0.011(4) 0.011(4) 0.013(4)
C5 0.0172(15) 0.0239(16) 0.0258(19) 0.0091(14) 0.0039(13) 0.0075(13)
C6 0.0215(16) 0.0230(16) 0.031(2) 0.0080(15) 0.0104(14) 0.0077(14)
C7 0.0243(17) 0.0280(18) 0.039(2) 0.0153(16) 0.0119(16) 0.0136(15)
C8 0.0246(18) 0.037(2) 0.032(2) 0.0163(17) 0.0056(15) 0.0117(16)
C9 0.0241(17) 0.0286(18) 0.027(2) 0.0070(15) 0.0046(15) 0.0064(15)
C10 0.0219(16) 0.0254(17) 0.0286(19) 0.0076(15) 0.0083(14) 0.0101(14)
C11 0.032(2) 0.0251(18) 0.045(3) 0.0054(17) 0.0130(18) 0.0112(16)
C12 0.0292(19) 0.0278(18) 0.035(2) 0.0034(16) 0.0078(16) 0.0137(16)
C13 0.029(2) 0.061(3) 0.047(3) 0.024(2) 0.0039(19) 0.019(2)
C14 0.0230(16) 0.0280(17) 0.0243(18) 0.0117(14) 0.0040(14) 0.0140(15)
C15 0.0297(18) 0.0276(17) 0.0258(19) 0.0114(15) 0.0068(15) 0.0174(15)
C16 0.0293(18) 0.0340(19) 0.032(2) 0.0134(16) 0.0085(15) 0.0221(16)
C17 0.0216(17) 0.0295(18) 0.034(2) 0.0139(16) 0.0060(15) 0.0130(15)
C18 0.0272(18) 0.0271(18) 0.028(2) 0.0081(15) 0.0044(15) 0.0118(15)
C19 0.0261(17) 0.0307(18) 0.0260(19) 0.0125(15) 0.0072(14) 0.0172(15)
C20 0.035(2) 0.041(2) 0.030(2) 0.0104(17) 0.0081(16) 0.0246(18)
C21 0.040(2) 0.038(2) 0.040(3) 0.0030(19) -0.0017(18) 0.0253(19)
C22 0.0265(19) 0.042(2) 0.048(3) 0.012(2) 0.0037(18) 0.0188(18)
C23 0.0210(15) 0.0196(15) 0.0241(18) 0.0061(13) 0.0041(13) 0.0101(13)
C24 0.0208(16) 0.0226(16) 0.030(2) 0.0060(14) 0.0031(14) 0.0115(14)
C25 0.0254(17) 0.0312(18) 0.027(2) 0.0053(15) 0.0023(14) 0.0156(16)
C26 0.0166(16) 0.0238(17) 0.032(2) -0.0010(15) 0.0026(14) 0.0050(14)
C27 0.0252(17) 0.0198(16) 0.036(2) 0.0055(15) 0.0091(15) 0.0081(14)
C28 0.0234(17) 0.0213(16) 0.029(2) 0.0077(14) 0.0057(14) 0.0089(14)
C29 0.0286(17) 0.0217(16) 0.0235(18) 0.0091(14) 0.0073(14) 0.0163(14)
C30 0.0303(18) 0.0218(16) 0.031(2) 0.0035(15) 0.0042(15) 0.0146(15)
C31 0.039(2) 0.034(2) 0.036(2) 0.0059(17) 0.0104(18) 0.0230(18)
C32 0.035(2) 0.037(2) 0.046(3) 0.0137(19) 0.0118(18) 0.0271(18)
C33 0.0283(19) 0.0318(19) 0.041(2) 0.0080(17) -0.0003(17) 0.0176(17)
C34 0.0290(18) 0.0243(17) 0.033(2) 0.0040(15) 0.0041(15) 0.0171(15)
C35 0.0269(17) 0.0156(15) 0.0232(18) 0.0057(13) 0.0035(14) 0.0080(14)
C36 0.040(2) 0.0279(18) 0.027(2) 0.0094(16) 0.0058(16) 0.0165(17)
C37 0.051(2) 0.032(2) 0.030(2) 0.0136(17) 0.0024(19) 0.0175(19)
C38 0.055(3) 0.032(2) 0.027(2) 0.0104(17) 0.0123(19) 0.013(2)
C39 0.045(2) 0.037(2) 0.035(2) 0.0076(18) 0.019(2) 0.0151(19)
C40 0.033(2) 0.0268(18) 0.034(2) 0.0084(16) 0.0099(17) 0.0139(16)
C41 0.0238(16) 0.0221(16) 0.0193(17) 0.0028(13) 0.0021(13) 0.0115(14)
C42 0.0268(18) 0.0317(19) 0.027(2) 0.0077(15) 0.0038(15) 0.0133(16)
C43 0.0261(18) 0.044(2) 0.030(2) 0.0080(17) 0.0046(15) 0.0176(17)
C44 0.035(2) 0.049(2) 0.030(2) 0.0095(18) 0.0027(16) 0.0303(19)
C45 0.037(2) 0.035(2) 0.029(2) 0.0116(16) 0.0051(16) 0.0219(18)
C46 0.0290(18) 0.0266(17) 0.0252(19) 0.0068(15) 0.0055(15) 0.0151(15)
C47 0.0277(17) 0.0199(15) 0.0276(19) 0.0075(14) 0.0083(14) 0.0148(14)
C48 0.0329(19) 0.0313(19) 0.029(2) 0.0076(16) 0.0073(16) 0.0170(17)
C49 0.047(2) 0.039(2) 0.026(2) 0.0082(17) 0.0126(17) 0.028(2)
C50 0.041(2) 0.044(2) 0.041(3) 0.0170(19) 0.0229(19) 0.027(2)
C51 0.0273(19) 0.044(2) 0.043(3) 0.0114(19) 0.0132(18) 0.0169(18)
C52 0.0326(19) 0.035(2) 0.029(2) 0.0086(16) 0.0091(16) 0.0213(17)
C53 0.0296(18) 0.0211(16) 0.0249(19) 0.0059(14) 0.0072(14) 0.0131(15)
C54 0.0304(19) 0.0252(17) 0.032(2) 0.0029(15) 0.0003(16) 0.0151(16)
C55 0.042(2) 0.0308(19) 0.038(2) 0.0111(17) 0.0073(18) 0.0258(18)
C56 0.045(2) 0.0206(17) 0.037(2) 0.0053(16) 0.0103(18) 0.0183(17)
C57 0.039(2) 0.0214(17) 0.030(2) 0.0023(15) 0.0053(17) 0.0094(16)
C58 0.037(2) 0.0231(17) 0.026(2) 0.0067(15) 0.0015(16) 0.0134(16)

loop_
_atom_type_symbol
_atom_type_description
_atom_type_scat_dispersion_real
_atom_type_scat_dispersion_imag
_atom_type_scat_source
C C 0.0033 0.0016 'International Tables Vol C Tables 4.2.6.8 and 6.1.1.4'
H H 0.0000 0.0000 'International Tables Vol C Tables 4.2.6.8 and 6.1.1.4'
P P 0.1023 0.0942 'International Tables Vol C Tables 4.2.6.8 and 6.1.1.4'
N N 0.0061 0.0033 'International Tables Vol C Tables 4.2.6.8 and 6.1.1.4'
O O 0.0106 0.0060 'International Tables Vol C Tables 4.2.6.8 and 6.1.1.4'
Ru Ru -1.2594 0.8363 'International Tables Vol C Tables 4.2.6.8 and 6.1.1.4'

loop_
_geom_angle_atom_site_label_1
_geom_angle_atom_site_label_2
_geom_angle_atom_site_label_3
_geom_angle
H2 Ru1 H1 80(2)
H2 Ru1 C1 176.7(14)
H1 Ru1 C1 99.7(16)
H2 Ru1 C2 83.4(14)
H1 Ru1 C2 74.6(16)
C1 Ru1 C2 99.56(13)
H2 Ru1 P1 82.0(14)
H1 Ru1 P1 72.1(16)
C1 Ru1 P1 94.71(10)
C2 Ru1 P1 145.49(9)
H2 Ru1 P2 80.2(15)
H1 Ru1 P2 159.4(16)
C1 Ru1 P2 100.36(11)
C2 Ru1 P2 106.30(10)
P1 Ru1 P2 101.74(3)
C35 P1 C29 101.85(15)
C35 P1 C23 98.91(15)
C29 P1 C23 102.29(16)
C35 P1 Ru1 123.63(11)
C29 P1 Ru1 112.32(11)
C23 P1 Ru1 114.92(11)
C41 P2 C53 104.03(16)
C41 P2 C47 100.40(15)
C53 P2 C47 96.35(15)
C41 P2 Ru1 111.95(11)
C53 P2 Ru1 117.55(12)
C47 P2 Ru1 123.49(12)
C2 N1 C5 130.2(3)
C2 N1 C3 113.3(6)
C5 N1 C3 116.3(6)
C2 N1 C3A 115.1(9)
C5 N1 C3A 112.8(9)
C3 N1 C3A 11.5(12)
C2 N2 C14 128.7(3)
C2 N2 C4A 114.0(7)
C14 N2 C4A 117.3(7)
C2 N2 C4 115.1(5)
C14 N2 C4 115.0(5)
C4A N2 C4 13.4(8)
O1 C1 Ru1 174.4(3)
N2 C2 N1 105.3(3)
N2 C2 Ru1 125.5(2)
N1 C2 Ru1 127.9(2)
N1 C3 C4 105.4(9)
N2 C4 C3 100.4(8)
C10 C5 C6 120.7(3)
C10 C5 N1 119.0(3)
C6 C5 N1 119.6(3)
C7 C6 C5 118.1(3)
C7 C6 C12 120.0(3)
C5 C6 C12 121.9(3)
C6 C7 C8 122.3(3)
C9 C8 C7 118.0(3)
C9 C8 C13 121.2(4)
C7 C8 C13 120.8(4)
C8 C9 C10 122.0(4)
C9 C10 C5 118.6(3)
C9 C10 C11 119.5(3)
C5 C10 C11 121.7(3)
C15 C14 C19 121.1(3)
C15 C14 N2 119.8(3)
C19 C14 N2 118.7(3)
C16 C15 C14 118.4(3)
C16 C15 C21 120.0(3)
C14 C15 C21 121.5(3)
C17 C16 C15 122.1(3)
C16 C17 C18 118.1(3)
C16 C17 C22 120.9(3)
C18 C17 C22 121.0(4)
C17 C18 C19 122.0(4)
C18 C19 C14 118.1(3)
C18 C19 C20 119.7(3)
C14 C19 C20 122.0(3)
C24 C23 C28 118.0(3)
C24 C23 P1 121.3(2)
C28 C23 P1 120.7(3)
C25 C24 C23 121.9(3)
C24 C25 C26 119.3(3)
C27 C26 C25 120.0(3)
C26 C27 C28 120.6(3)
C27 C28 C23 120.2(3)
C34 C29 C30 118.2(3)
C34 C29 P1 118.5(3)
C30 C29 P1 123.2(3)
C31 C30 C29 120.5(4)
C32 C31 C30 120.3(4)
C31 C32 C33 120.0(3)
C32 C33 C34 119.5(4)
C29 C34 C33 121.5(3)
C36 C35 C40 118.3(3)
C36 C35 P1 124.3(3)
C40 C35 P1 117.4(3)
C35 C36 C37 120.8(4)
C38 C37 C36 119.9(4)
C37 C38 C39 120.1(4)
C38 C39 C40 120.4(4)
C39 C40 C35 120.6(4)
C42 C41 C46 118.4(3)
C42 C41 P2 119.4(3)
C46 C41 P2 121.6(3)
C43 C42 C41 120.8(3)
C42 C43 C44 120.0(3)
C45 C44 C43 119.4(3)
C44 C45 C46 120.8(3)
C45 C46 C41 120.5(3)
C48 C47 C52 118.0(3)
C48 C47 P2 121.6(3)
C52 C47 P2 120.3(3)
C49 C48 C47 120.9(4)
C50 C49 C48 120.4(4)
C51 C50 C49 119.5(4)
C50 C51 C52 120.8(4)
C47 C52 C51 120.4(4)
C54 C53 C58 118.0(3)
C54 C53 P2 115.9(3)
C58 C53 P2 126.0(3)
C55 C54 C53 121.5(4)
C54 C55 C56 119.8(3)
C57 C56 C55 119.9(3)
C56 C57 C58 120.3(4)
C57 C58 C53 120.5(3)
N1 C3A C4A 95.7(13)
N2 C4A C3A 100.9(13)

loop_
_geom_bond_atom_site_label_1
_geom_bond_atom_site_label_2
_geom_bond_distance
Ru1 H2 1.592(10)
Ru1 H1 1.604(10)
Ru1 C1 1.910(3)
Ru1 C2 2.097(3)
Ru1 P1 2.3058(8)
Ru1 P2 2.3622(10)
P1 C35 1.849(3)
P1 C29 1.850(3)
P1 C23 1.850(4)
P2 C41 1.838(3)
P2 C53 1.840(3)
P2 C47 1.859(3)
O1 C1 1.160(4)
N1 C2 1.362(4)
N1 C5 1.438(4)
N1 C3 1.453(15)
N1 C3A 1.53(2)
N2 C2 1.362(4)
N2 C14 1.431(4)
N2 C4A 1.473(18)
N2 C4 1.485(11)
C3 C4 1.505(19)
C5 C10 1.398(5)
C5 C6 1.408(5)
C6 C7 1.382(5)
C6 C12 1.506(5)
C7 C8 1.399(6)
C8 C9 1.380(5)
C8 C13 1.518(5)
C9 C10 1.394(5)
C10 C11 1.521(5)
C14 C15 1.398(5)
C14 C19 1.400(5)
C15 C16 1.392(5)
C15 C21 1.505(5)
C16 C17 1.387(6)
C17 C18 1.392(5)
C17 C22 1.506(5)
C18 C19 1.397(5)
C19 C20 1.508(5)
C23 C24 1.389(5)
C23 C28 1.403(4)
C24 C25 1.380(5)
C25 C26 1.393(5)
C26 C27 1.374(5)
C27 C28 1.390(5)
C29 C34 1.387(5)
C29 C30 1.396(5)
C30 C31 1.394(5)
C31 C32 1.378(6)
C32 C33 1.385(6)
C33 C34 1.392(5)
C35 C36 1.386(5)
C35 C40 1.392(5)
C36 C37 1.399(5)
C37 C38 1.369(6)
C38 C39 1.375(6)
C39 C40 1.385(6)
C41 C42 1.393(5)
C41 C46 1.393(5)
C42 C43 1.388(5)
C43 C44 1.393(6)
C44 C45 1.373(5)
C45 C46 1.386(5)
C47 C48 1.393(5)
C47 C52 1.393(5)
C48 C49 1.386(5)
C49 C50 1.379(6)
C50 C51 1.366(6)
C51 C52 1.394(5)
C53 C54 1.395(5)
C53 C58 1.401(5)
C54 C55 1.385(5)
C55 C56 1.388(6)
C56 C57 1.379(6)
C57 C58 1.396(5)
C3A C4A 1.62(3)
